data_7038971
loop_
_publ_author_name
'Keller, I. C.'
'Bauer, W.'
'Heinemann, F. W.'
'H\"ohn, C'
'Rohwer, L.'
'Zenneck, U.'

_publ_section_title
;
 Optically active P5-deltacyclenes: selective oxidation, ligand
 properties, and a diastereoselective rearrangement reaction.
;
_journal_issue 17
_journal_name_full 'Dalton transactions (Cambridge, England : 2003)'
_journal_page_first 7267
_journal_page_last 7277
_journal_paper_doi 10.1039/c6dt00548a
_journal_volume 45
_journal_year 2016
_chemical_formula_moiety 'C20 H36 Cl O P5'
_chemical_formula_sum 'C20 H36 Cl O P5'
_chemical_formula_weight 482.79
_chemical_properties_physical 'Moisture-sensitive, Heat-sensitive, Photo-sensitive'
_space_group_crystal_system orthorhombic
_space_group_IT_number 61
_space_group_name_Hall '-P 2ac 2ab'
_space_group_name_H-M_alt 'P b c a'
_symmetry_space_group_name_Hall '-P 2ac 2ab'
_symmetry_space_group_name_H-M 'P b c a'
_atom_sites_solution_hydrogens geom
_audit_creation_date 2015-08-24
_audit_creation_method
;
Olex2 1.2
(compiled 2015.01.26 svn.r3150 for OlexSys, GUI svn.r4998)
;
_audit_update_record
;
2015-08-26 deposited with the CCDC.
2016-04-07 downloaded from the CCDC.
;
_cell_angle_alpha 90
_cell_angle_beta 90
_cell_angle_gamma 90
_cell_formula_units_Z 8
_cell_length_a 14.7962(3)
_cell_length_b 11.8141(2)
_cell_length_c 27.4404(5)
_cell_measurement_reflns_used 9839
_cell_measurement_temperature 100(2)
_cell_measurement_theta_max 28.32
_cell_measurement_theta_min 2.66
_cell_volume 4796.69(15)
_computing_cell_refinement 'Bruker SAINT'
_computing_data_collection 'Bruker APEX2'
_computing_data_reduction 'Bruker SAINT'
_computing_molecular_graphics 'SHELXTL 6.12 (Bruker AXS, 2002)'
_computing_publication_material 'Olex2 (Dolomanov et al., 2009)'
_computing_structure_refinement 'SHELXL-2014/6 (Sheldrick, 2008)'
_computing_structure_solution 'SHELXTL 6.12 (Bruker AXS, 2002)'
_diffrn_ambient_temperature 100.15
_diffrn_detector_area_resol_mean 83.33
_diffrn_measured_fraction_theta_full 0.999
_diffrn_measured_fraction_theta_max 0.986
_diffrn_measurement_device_type 'Bruker Smart APEX II CCD area detector'
_diffrn_measurement_method 'phi and omega scans'
_diffrn_radiation_monochromator graphite
_diffrn_radiation_type MoK\a
_diffrn_radiation_wavelength 0.71073
_diffrn_reflns_av_R_equivalents 0.0384
_diffrn_reflns_av_unetI/netI 0.0183
_diffrn_reflns_Laue_measured_fraction_full 0.999
_diffrn_reflns_Laue_measured_fraction_max 0.986
_diffrn_reflns_limit_h_max 19
_diffrn_reflns_limit_h_min -19
_diffrn_reflns_limit_k_max 15
_diffrn_reflns_limit_k_min -15
_diffrn_reflns_limit_l_max 36
_diffrn_reflns_limit_l_min -34
_diffrn_reflns_number 106523
_diffrn_reflns_point_group_measured_fraction_full 0.999
_diffrn_reflns_point_group_measured_fraction_max 0.986
_diffrn_reflns_theta_full 26.000
_diffrn_reflns_theta_max 28.693
_diffrn_reflns_theta_min 2.328
_diffrn_source 'fine-focus sealed tube'
_diffrn_standards_number 0
_exptl_absorpt_coefficient_mu 0.503
_exptl_absorpt_correction_T_max 0.7458
_exptl_absorpt_correction_T_min 0.6706
_exptl_absorpt_correction_type multi-scan
_exptl_absorpt_process_details
;
SADABS-2008/1 (Bruker,2008) was used for absorption correction.
wR2(int) was 0.0572 before and 0.0492 after correction.
The Ratio of minimum to maximum transmission is 0.8992.
The \l/2 correction factor is 0.0015.
;
_exptl_crystal_colour yellow
_exptl_crystal_density_diffrn 1.337
_exptl_crystal_description block
_exptl_crystal_F_000 2048
_exptl_crystal_recrystallization_method 'Re-crystallisation from solvent: n-hexane'
_exptl_crystal_size_max 0.5
_exptl_crystal_size_mid 0.45
_exptl_crystal_size_min 0.4
_refine_diff_density_max 0.506
_refine_diff_density_min -0.529
_refine_diff_density_rms 0.063
_refine_ls_extinction_method none
_refine_ls_goodness_of_fit_ref 1.068
_refine_ls_hydrogen_treatment constr
_refine_ls_matrix_type full
_refine_ls_number_parameters 256
_refine_ls_number_reflns 6094
_refine_ls_number_restraints 0
_refine_ls_restrained_S_all 1.068
_refine_ls_R_factor_all 0.0387
_refine_ls_R_factor_gt 0.0301
_refine_ls_shift/su_max 0.001
_refine_ls_shift/su_mean 0.000
_refine_ls_structure_factor_coef Fsqd
_refine_ls_weighting_details 'w=1/[\s^2^(Fo^2^)+(0.0367P)^2^+3.8090P] where P=(Fo^2^+2Fc^2^)/3'
_refine_ls_weighting_scheme calc
_refine_ls_wR_factor_gt 0.0767
_refine_ls_wR_factor_ref 0.0821
_reflns_Friedel_coverage 0.000
_reflns_number_gt 5242
_reflns_number_total 6094
_reflns_threshold_expression 'I > 2\s(I)'
_cod_data_source_file c6dt00548a1.cif
_cod_data_source_block is1207
_cod_depositor_comments 'Adding full bibliography for 7038967--7038971.cif.'
_cod_database_code 7038971
_shelxl_version_number 2014/6
_shelx_space_group_comment
;
The symmetry employed for this shelxl refinement is uniquely defined
by the following loop, which should always be used as a source of
symmetry information in preference to the above space-group names.
They are only intended as comments.
;
_shelx_estimated_absorpt_t_max 0.824
_shelx_estimated_absorpt_t_min 0.787
_olex2_refinement_description
;
1. Fixed Uiso
 At 1.5 times of:
  All C(H,H,H) groups
2.a Idealised Me refined as rotating group:
 C11(H11A,H11B,H11C), C12(H12A,H12B,H12C), C13(H13A,H13B,H13C), C21(H21A,H21B,
 H21C), C22(H22A,H22B,H22C), C23(H23A,H23B,H23C), C31(H31A,H31B,H31C), C32(H32A,
 H32B,H32C), C33(H33A,H33B,H33C), C41(H41A,H41B,H41C), C42(H42A,H42B,H42C),
 C43(H43A,H43B,H43C)
;
_olex2_submission_special_instructions 'No special instructions were received'

loop_
_space_group_symop_operation_xyz
'x, y, z'
'x+1/2, -y+1/2, -z'
'-x, y+1/2, -z+1/2'
'-x+1/2, -y, z+1/2'
'-x, -y, -z'
'-x-1/2, y-1/2, z'
'x, -y-1/2, z-1/2'
'x-1/2, y, -z-1/2'

loop_
_atom_site_label
_atom_site_type_symbol
_atom_site_fract_x
_atom_site_fract_y
_atom_site_fract_z
_atom_site_U_iso_or_equiv
_atom_site_adp_type
_atom_site_occupancy
_atom_site_site_symmetry_order
_atom_site_calc_flag
_atom_site_refinement_flags_posn
P1 P -0.01774(3) 0.63049(3) 0.43354(2) 0.01677(9) Uani 1 1 d .
P2 P 0.11369(3) 0.65073(3) 0.36413(2) 0.01341(9) Uani 1 1 d .
P3 P 0.09441(3) 0.90762(3) 0.34357(2) 0.01520(9) Uani 1 1 d .
P4 P -0.06907(3) 0.76991(3) 0.34827(2) 0.01601(9) Uani 1 1 d .
P5 P 0.02611(3) 0.80729(3) 0.44357(2) 0.01574(9) Uani 1 1 d .
Cl1 Cl -0.19370(3) 0.75751(4) 0.38163(2) 0.02732(10) Uani 1 1 d .
O1 O -0.08232(8) 0.79505(10) 0.29614(4) 0.0230(2) Uani 1 1 d .
C1 C 0.10162(10) 0.68751(12) 0.42932(5) 0.0148(3) Uani 1 1 d .
C2 C 0.14632(10) 0.78309(12) 0.33461(5) 0.0139(3) Uani 1 1 d .
C3 C -0.00534(10) 0.87513(12) 0.38384(5) 0.0143(3) Uani 1 1 d .
C4 C -0.01407(10) 0.63780(12) 0.36420(5) 0.0144(3) Uani 1 1 d .
C10 C 0.17486(11) 0.65555(13) 0.46674(6) 0.0178(3) Uani 1 1 d .
C11 C 0.13643(12) 0.66114(15) 0.51845(6) 0.0263(4) Uani 1 1 d .
H11A H 0.1824 0.6359 0.5417 0.039 Uiso 1 1 calc GR
H11B H 0.0833 0.6119 0.5208 0.039 Uiso 1 1 calc GR
H11C H 0.1189 0.7392 0.5259 0.039 Uiso 1 1 calc GR
C12 C 0.20666(13) 0.53432(15) 0.45740(7) 0.0302(4) Uani 1 1 d .
H12A H 0.2515 0.5130 0.4821 0.045 Uiso 1 1 calc GR
H12B H 0.2340 0.5295 0.4249 0.045 Uiso 1 1 calc GR
H12C H 0.1549 0.4827 0.4592 0.045 Uiso 1 1 calc GR
C13 C 0.25430(12) 0.73713(16) 0.46242(7) 0.0285(4) Uani 1 1 d .
H13A H 0.2335 0.8145 0.4687 0.043 Uiso 1 1 calc GR
H13B H 0.2797 0.7327 0.4295 0.043 Uiso 1 1 calc GR
H13C H 0.3008 0.7166 0.4863 0.043 Uiso 1 1 calc GR
C20 C 0.22588(10) 0.77887(12) 0.29846(5) 0.0155(3) Uani 1 1 d .
C21 C 0.30760(11) 0.71808(14) 0.32110(6) 0.0222(3) Uani 1 1 d .
H21A H 0.3295 0.7614 0.3492 0.033 Uiso 1 1 calc GR
H21B H 0.3559 0.7118 0.2968 0.033 Uiso 1 1 calc GR
H21C H 0.2895 0.6422 0.3318 0.033 Uiso 1 1 calc GR
C22 C 0.25646(11) 0.89745(13) 0.28287(6) 0.0199(3) Uani 1 1 d .
H22A H 0.2060 0.9370 0.2672 0.030 Uiso 1 1 calc GR
H22B H 0.3068 0.8910 0.2599 0.030 Uiso 1 1 calc GR
H22C H 0.2761 0.9402 0.3116 0.030 Uiso 1 1 calc GR
C23 C 0.19453(11) 0.71352(13) 0.25308(6) 0.0218(3) Uani 1 1 d .
H23A H 0.1809 0.6351 0.2621 0.033 Uiso 1 1 calc GR
H23B H 0.2425 0.7145 0.2285 0.033 Uiso 1 1 calc GR
H23C H 0.1401 0.7493 0.2398 0.033 Uiso 1 1 calc GR
C30 C -0.05174(10) 0.99513(12) 0.39466(6) 0.0172(3) Uani 1 1 d .
C31 C 0.02049(11) 1.07712(13) 0.41435(7) 0.0236(3) Uani 1 1 d .
H31A H -0.0080 1.1493 0.4230 0.035 Uiso 1 1 calc GR
H31B H 0.0665 1.0900 0.3893 0.035 Uiso 1 1 calc GR
H31C H 0.0489 1.0443 0.4433 0.035 Uiso 1 1 calc GR
C32 C -0.09234(12) 1.04472(15) 0.34787(6) 0.0251(4) Uani 1 1 d .
H32A H -0.1402 0.9946 0.3359 0.038 Uiso 1 1 calc GR
H32B H -0.0450 1.0516 0.3231 0.038 Uiso 1 1 calc GR
H32C H -0.1177 1.1196 0.3548 0.038 Uiso 1 1 calc GR
C33 C -0.12622(11) 0.99007(14) 0.43379(6) 0.0234(3) Uani 1 1 d .
H33A H -0.1013 0.9582 0.4639 0.035 Uiso 1 1 calc GR
H33B H -0.1759 0.9422 0.4222 0.035 Uiso 1 1 calc GR
H33C H -0.1489 1.0666 0.4401 0.035 Uiso 1 1 calc GR
C40 C -0.04588(10) 0.52726(13) 0.33710(6) 0.0178(3) Uani 1 1 d .
C41 C -0.01719(12) 0.53312(14) 0.28335(6) 0.0232(3) Uani 1 1 d .
H41A H -0.0371 0.4644 0.2665 0.035 Uiso 1 1 calc GR
H41B H 0.0487 0.5393 0.2813 0.035 Uiso 1 1 calc GR
H41C H -0.0450 0.5994 0.2680 0.035 Uiso 1 1 calc GR
C42 C -0.14838(11) 0.51002(15) 0.34019(6) 0.0243(3) Uani 1 1 d .
H42A H -0.1642 0.4361 0.3264 0.036 Uiso 1 1 calc GR
H42B H -0.1790 0.5698 0.3218 0.036 Uiso 1 1 calc GR
H42C H -0.1675 0.5131 0.3744 0.036 Uiso 1 1 calc GR
C43 C -0.00092(12) 0.42325(13) 0.36048(6) 0.0227(3) Uani 1 1 d .
H43A H -0.0223 0.4150 0.3941 0.034 Uiso 1 1 calc GR
H43B H 0.0648 0.4332 0.3604 0.034 Uiso 1 1 calc GR
H43C H -0.0167 0.3553 0.3418 0.034 Uiso 1 1 calc GR

loop_
_atom_site_aniso_label
_atom_site_aniso_U_11
_atom_site_aniso_U_22
_atom_site_aniso_U_33
_atom_site_aniso_U_23
_atom_site_aniso_U_13
_atom_site_aniso_U_12
P1 0.01815(19) 0.01736(19) 0.01479(19) 0.00145(14) 0.00131(15) -0.00264(14)
P2 0.01273(17) 0.01298(17) 0.01451(18) 0.00040(13) -0.00011(14) -0.00024(13)
P3 0.01520(18) 0.01380(18) 0.01661(19) 0.00154(13) 0.00361(14) 0.00172(14)
P4 0.01277(18) 0.01789(19) 0.01736(19) 0.00016(14) -0.00130(14) 0.00113(14)
P5 0.01840(19) 0.01560(18) 0.01322(18) -0.00022(13) 0.00039(15) 0.00117(14)
Cl1 0.01601(18) 0.0303(2) 0.0357(2) -0.00457(17) 0.00321(16) -0.00032(15)
O1 0.0241(6) 0.0256(6) 0.0193(6) 0.0006(5) -0.0069(5) 0.0023(5)
C1 0.0170(7) 0.0131(6) 0.0142(7) 0.0006(5) -0.0015(6) 0.0007(5)
C2 0.0126(6) 0.0152(6) 0.0139(7) 0.0002(5) 0.0000(5) -0.0001(5)
C3 0.0135(6) 0.0147(7) 0.0148(7) 0.0003(5) 0.0010(5) 0.0017(5)
C4 0.0134(7) 0.0156(7) 0.0143(7) 0.0003(5) -0.0002(5) -0.0014(5)
C10 0.0204(7) 0.0161(7) 0.0169(7) 0.0012(5) -0.0053(6) 0.0010(6)
C11 0.0301(9) 0.0313(9) 0.0175(8) 0.0035(7) -0.0064(7) 0.0007(7)
C12 0.0375(10) 0.0212(8) 0.0320(9) -0.0030(7) -0.0158(8) 0.0101(7)
C13 0.0225(8) 0.0325(9) 0.0304(9) 0.0057(7) -0.0095(7) -0.0062(7)
C20 0.0136(7) 0.0152(7) 0.0177(7) -0.0001(5) 0.0041(6) 0.0005(5)
C21 0.0151(7) 0.0213(7) 0.0303(9) 0.0024(6) 0.0032(6) 0.0025(6)
C22 0.0198(7) 0.0171(7) 0.0229(8) 0.0014(6) 0.0062(6) -0.0010(6)
C23 0.0233(8) 0.0226(7) 0.0194(8) -0.0035(6) 0.0057(6) -0.0019(6)
C30 0.0182(7) 0.0160(7) 0.0174(7) 0.0005(6) 0.0036(6) 0.0038(6)
C31 0.0235(8) 0.0171(7) 0.0301(9) -0.0052(6) 0.0068(7) 0.0007(6)
C32 0.0278(9) 0.0236(8) 0.0240(8) 0.0039(6) 0.0021(7) 0.0112(7)
C33 0.0214(8) 0.0227(8) 0.0261(8) -0.0010(6) 0.0087(7) 0.0034(6)
C40 0.0166(7) 0.0180(7) 0.0189(7) -0.0024(6) -0.0001(6) -0.0030(6)
C41 0.0256(8) 0.0259(8) 0.0182(8) -0.0049(6) 0.0006(6) -0.0042(7)
C42 0.0177(8) 0.0255(8) 0.0296(9) -0.0036(7) 0.0000(7) -0.0064(6)
C43 0.0252(8) 0.0165(7) 0.0262(8) -0.0005(6) 0.0008(7) -0.0017(6)

loop_
_atom_type_symbol
_atom_type_description
_atom_type_scat_dispersion_real
_atom_type_scat_dispersion_imag
_atom_type_scat_source
C C 0.0033 0.0016 'International Tables Vol C Tables 4.2.6.8 and 6.1.1.4'
H H 0.0000 0.0000 'International Tables Vol C Tables 4.2.6.8 and 6.1.1.4'
O O 0.0106 0.0060 'International Tables Vol C Tables 4.2.6.8 and 6.1.1.4'
P P 0.1023 0.0942 'International Tables Vol C Tables 4.2.6.8 and 6.1.1.4'
Cl Cl 0.1484 0.1585 'International Tables Vol C Tables 4.2.6.8 and 6.1.1.4'

loop_
_geom_angle_atom_site_label_1
_geom_angle_atom_site_label_2
_geom_angle_atom_site_label_3
_geom_angle
C1 P1 P5 52.85(5)
C1 P1 C4 84.04(6)
C4 P1 P5 94.20(5)
C1 P2 C4 85.51(7)
C2 P2 C1 104.67(7)
C2 P2 C4 109.45(7)
C2 P3 C3 105.43(7)
O1 P4 Cl1 109.02(5)
O1 P4 C3 116.53(7)
O1 P4 C4 117.84(7)
C3 P4 Cl1 105.69(5)
C4 P4 Cl1 103.46(5)
C4 P4 C3 102.91(7)
C1 P5 P1 54.90(5)
C1 P5 C3 106.95(7)
C3 P5 P1 102.82(5)
P2 C1 P1 93.77(7)
P5 C1 P1 72.24(6)
P5 C1 P2 116.34(8)
C10 C1 P1 121.88(10)
C10 C1 P2 121.30(11)
C10 C1 P5 118.22(10)
P3 C2 P2 124.40(9)
C20 C2 P2 117.39(10)
C20 C2 P3 118.21(10)
P4 C3 P3 103.19(7)
P4 C3 P5 107.50(7)
P5 C3 P3 113.82(8)
C30 C3 P3 105.31(9)
C30 C3 P4 118.44(10)
C30 C3 P5 108.72(10)
P2 C4 P1 91.90(6)
P4 C4 P1 105.48(7)
P4 C4 P2 112.19(8)
C40 C4 P1 115.18(10)
C40 C4 P2 111.36(10)
C40 C4 P4 117.75(10)
C11 C10 C1 110.26(13)
C12 C10 C1 109.54(13)
C12 C10 C11 108.07(14)
C13 C10 C1 109.62(13)
C13 C10 C11 109.35(14)
C13 C10 C12 109.98(14)
C10 C11 H11A 109.5
C10 C11 H11B 109.5
C10 C11 H11C 109.5
H11A C11 H11B 109.5
H11A C11 H11C 109.5
H11B C11 H11C 109.5
C10 C12 H12A 109.5
C10 C12 H12B 109.5
C10 C12 H12C 109.5
H12A C12 H12B 109.5
H12A C12 H12C 109.5
H12B C12 H12C 109.5
C10 C13 H13A 109.5
C10 C13 H13B 109.5
C10 C13 H13C 109.5
H13A C13 H13B 109.5
H13A C13 H13C 109.5
H13B C13 H13C 109.5
C21 C20 C2 110.85(12)
C22 C20 C2 112.07(12)
C22 C20 C21 107.91(12)
C22 C20 C23 108.79(13)
C23 C20 C2 107.91(12)
C23 C20 C21 109.28(12)
C20 C21 H21A 109.5
C20 C21 H21B 109.5
C20 C21 H21C 109.5
H21A C21 H21B 109.5
H21A C21 H21C 109.5
H21B C21 H21C 109.5
C20 C22 H22A 109.5
C20 C22 H22B 109.5
C20 C22 H22C 109.5
H22A C22 H22B 109.5
H22A C22 H22C 109.5
H22B C22 H22C 109.5
C20 C23 H23A 109.5
C20 C23 H23B 109.5
C20 C23 H23C 109.5
H23A C23 H23B 109.5
H23A C23 H23C 109.5
H23B C23 H23C 109.5
C31 C30 C3 108.91(12)
C32 C30 C3 110.51(12)
C32 C30 C31 108.98(13)
C32 C30 C33 108.56(13)
C33 C30 C3 113.67(12)
C33 C30 C31 106.04(13)
C30 C31 H31A 109.5
C30 C31 H31B 109.5
C30 C31 H31C 109.5
H31A C31 H31B 109.5
H31A C31 H31C 109.5
H31B C31 H31C 109.5
C30 C32 H32A 109.5
C30 C32 H32B 109.5
C30 C32 H32C 109.5
H32A C32 H32B 109.5
H32A C32 H32C 109.5
H32B C32 H32C 109.5
C30 C33 H33A 109.5
C30 C33 H33B 109.5
C30 C33 H33C 109.5
H33A C33 H33B 109.5
H33A C33 H33C 109.5
H33B C33 H33C 109.5
C41 C40 C4 109.48(12)
C41 C40 C43 108.49(13)
C42 C40 C4 112.32(13)
C42 C40 C41 109.42(13)
C42 C40 C43 107.38(13)
C43 C40 C4 109.65(12)
C40 C41 H41A 109.5
C40 C41 H41B 109.5
C40 C41 H41C 109.5
H41A C41 H41B 109.5
H41A C41 H41C 109.5
H41B C41 H41C 109.5
C40 C42 H42A 109.5
C40 C42 H42B 109.5
C40 C42 H42C 109.5
H42A C42 H42B 109.5
H42A C42 H42C 109.5
H42B C42 H42C 109.5
C40 C43 H43A 109.5
C40 C43 H43B 109.5
C40 C43 H43C 109.5
H43A C43 H43B 109.5
H43A C43 H43C 109.5
H43B C43 H43C 109.5

loop_
_geom_bond_atom_site_label_1
_geom_bond_atom_site_label_2
_geom_bond_distance
P1 P5 2.2044(5)
P1 C1 1.8938(16)
P1 C4 1.9055(15)
P2 C1 1.8495(15)
P2 C2 1.8260(15)
P2 C4 1.8965(15)
P3 C2 1.6777(15)
P3 C3 1.8832(15)
P4 Cl1 2.0639(6)
P4 O1 1.4740(12)
P4 C3 1.8404(15)
P4 C4 1.8138(15)
P5 C1 1.8450(15)
P5 C3 1.8830(15)
C1 C10 1.540(2)
C2 C20 1.540(2)
C3 C30 1.603(2)
C4 C40 1.575(2)
C10 C11 1.530(2)
C10 C12 1.529(2)
C10 C13 1.525(2)
C11 H11A 0.9800
C11 H11B 0.9800
C11 H11C 0.9800
C12 H12A 0.9800
C12 H12B 0.9800
C12 H12C 0.9800
C13 H13A 0.9800
C13 H13B 0.9800
C13 H13C 0.9800
C20 C21 1.538(2)
C20 C22 1.533(2)
C20 C23 1.537(2)
C21 H21A 0.9800
C21 H21B 0.9800
C21 H21C 0.9800
C22 H22A 0.9800
C22 H22B 0.9800
C22 H22C 0.9800
C23 H23A 0.9800
C23 H23B 0.9800
C23 H23C 0.9800
C30 C31 1.540(2)
C30 C32 1.534(2)
C30 C33 1.540(2)
C31 H31A 0.9800
C31 H31B 0.9800
C31 H31C 0.9800
C32 H32A 0.9800
C32 H32B 0.9800
C32 H32C 0.9800
C33 H33A 0.9800
C33 H33B 0.9800
C33 H33C 0.9800
C40 C41 1.536(2)
C40 C42 1.533(2)
C40 C43 1.538(2)
C41 H41A 0.9800
C41 H41B 0.9800
C41 H41C 0.9800
C42 H42A 0.9800
C42 H42B 0.9800
C42 H42C 0.9800
C43 H43A 0.9800
C43 H43B 0.9800
C43 H43C 0.9800

loop_
_geom_torsion_atom_site_label_1
_geom_torsion_atom_site_label_2
_geom_torsion_atom_site_label_3
_geom_torsion_atom_site_label_4
_geom_torsion
P1 P5 C1 P2 85.32(8)
P1 P5 C1 C10 -117.23(13)
P1 P5 C3 P3 -107.01(7)
P1 P5 C3 P4 6.61(7)
P1 P5 C3 C30 135.96(9)
P1 C1 C10 C11 -44.21(17)
P1 C1 C10 C12 74.60(16)
P1 C1 C10 C13 -164.64(12)
P1 C4 C40 C41 -165.69(11)
P1 C4 C40 C42 72.54(15)
P1 C4 C40 C43 -46.77(15)
P2 C1 C10 C11 -162.16(11)
P2 C1 C10 C12 -43.35(17)
P2 C1 C10 C13 77.41(15)
P2 C2 C20 C21 -49.85(15)
P2 C2 C20 C22 -170.48(11)
P2 C2 C20 C23 69.77(14)
P2 C4 C40 C41 -62.79(14)
P2 C4 C40 C42 175.44(11)
P2 C4 C40 C43 56.13(14)
P3 C2 C20 C21 131.18(12)
P3 C2 C20 C22 10.55(17)
P3 C2 C20 C23 -109.20(12)
P3 C3 C30 C31 -52.79(14)
P3 C3 C30 C32 66.89(14)
P3 C3 C30 C33 -170.77(11)
P4 C3 C30 C31 -167.46(11)
P4 C3 C30 C32 -47.77(16)
P4 C3 C30 C33 74.57(15)
P4 C4 C40 C41 68.81(15)
P4 C4 C40 C42 -52.96(16)
P4 C4 C40 C43 -172.27(11)
P5 P1 C1 P2 -116.48(7)
P5 P1 C1 C10 112.68(13)
P5 C1 C10 C11 41.55(16)
P5 C1 C10 C12 160.36(12)
P5 C1 C10 C13 -78.87(15)
P5 C3 C30 C31 69.54(13)
P5 C3 C30 C32 -170.78(11)
P5 C3 C30 C33 -48.43(15)
Cl1 P4 C3 P3 -166.97(5)
Cl1 P4 C3 P5 72.44(7)
Cl1 P4 C3 C30 -51.16(11)
Cl1 P4 C4 P1 -55.28(7)
Cl1 P4 C4 P2 -153.92(6)
Cl1 P4 C4 C40 74.86(11)
O1 P4 C3 P3 -45.73(9)
O1 P4 C3 P5 -166.31(7)
O1 P4 C3 C30 70.08(13)
O1 P4 C4 P1 -175.65(7)
O1 P4 C4 P2 85.72(9)
O1 P4 C4 C40 -45.50(13)
C1 P2 C2 P3 -47.91(11)
C1 P2 C2 C20 133.19(11)
C1 P2 C4 P1 -16.50(6)
C1 P2 C4 P4 91.07(8)
C1 P2 C4 C40 -134.55(11)
C1 P5 C3 P3 -50.18(9)
C1 P5 C3 P4 63.44(9)
C1 P5 C3 C30 -167.20(9)
C2 P2 C1 P1 125.59(6)
C2 P2 C1 P5 53.55(10)
C2 P2 C1 C10 -103.15(12)
C2 P2 C4 P1 -120.49(6)
C2 P2 C4 P4 -12.91(10)
C2 P2 C4 C40 121.47(10)
C2 P3 C3 P4 -58.09(8)
C2 P3 C3 P5 58.09(9)
C2 P3 C3 C30 177.07(10)
C3 P3 C2 P2 -5.09(12)
C3 P3 C2 C20 173.80(11)
C3 P4 C4 P1 54.61(8)
C3 P4 C4 P2 -44.03(9)
C3 P4 C4 C40 -175.25(11)
C3 P5 C1 P1 -93.98(6)
C3 P5 C1 P2 -8.66(10)
C3 P5 C1 C10 148.79(11)
C4 P1 C1 P2 -16.59(6)
C4 P1 C1 P5 99.88(6)
C4 P1 C1 C10 -147.44(12)
C4 P2 C1 P1 16.64(6)
C4 P2 C1 P5 -55.40(9)
C4 P2 C1 C10 147.89(12)
C4 P2 C2 P3 42.46(12)
C4 P2 C2 C20 -136.43(11)
C4 P4 C3 P3 84.82(8)
C4 P4 C3 P5 -35.77(9)
C4 P4 C3 C30 -159.38(11)
